data_4083389
loop_
_publ_author_name
'Eloi, Antoine'
'Rose-Munch, Fran\,coise'
'Rose, Eric'
'Pille, Ariane'
'Lesot, Philippe'
'Herson, Patrick'

_publ_section_title
;
 Cationic Planar Chiral (\h6-Arene)Mn(CO)3+Complexes: Resolution, NMR
 Study in Chiral-Oriented Solvents, and Applications to the
 Enantioselective Synthesis of 4-Substituted Cyclohexenones and
 (\h6-Phosphinoarene)Mn(CO)3+Complexes
;
_journal_issue 17
_journal_name_full Organometallics
_journal_page_first 3876
_journal_paper_doi 10.1021/om100564v
_journal_volume 29
_journal_year 2010
_chemical_absolute_configuration ad
_chemical_formula_moiety 'C10 H7 Br1 Mn1 O4, B F4'
_chemical_formula_sum 'C10 H7 B Br F4 Mn O4'
_chemical_formula_weight 412.80
_space_group_IT_number 4
_symmetry_cell_setting monoclinic
_symmetry_space_group_name_Hall 'P 2yb'
_symmetry_space_group_name_H-M 'P 1 21 1'
_atom_sites_solution_hydrogens geom
_atom_sites_solution_primary direct
_cell_angle_alpha 90
_cell_angle_beta 93.63(9)
_cell_angle_gamma 90
_cell_formula_units_Z 4
_cell_length_a 7.138(6)
_cell_length_b 12.326(4)
_cell_length_c 15.347(9)
_cell_measurement_reflns_used 21
_cell_measurement_temperature 200
_cell_measurement_theta_max 20
_cell_measurement_theta_min 4
_cell_volume 1347.6(15)
_computing_cell_refinement 'DENZO/SCALEPACK (Otwinowski & Minor, 1997)'
_computing_data_collection 'COLLECT (Nonius, 2001).'
_computing_data_reduction 'DENZO/SCALEPACK (Otwinowski & Minor, 1997)'
_computing_molecular_graphics 'CAMERON (Watkin et al., 1996)'
_computing_publication_material 'CRYSTALS (Betteridge et al., 2003)'
_computing_structure_refinement 'CRYSTALS (Betteridge et al., 2003)'
_computing_structure_solution 'SHELXS 86 (Sheldrick, 1986)'
_diffrn_ambient_temperature 200
_diffrn_measured_fraction_theta_full 0.996
_diffrn_measured_fraction_theta_max 0.994
_diffrn_measurement_device 'Nonius KappaCCD'
_diffrn_measurement_device_type Area
_diffrn_measurement_method '\f & \w scans'
_diffrn_radiation_monochromator graphite
_diffrn_radiation_type 'Mo K\a'
_diffrn_radiation_wavelength 0.71073
_diffrn_reflns_av_R_equivalents 0.056
_diffrn_reflns_limit_h_max 10
_diffrn_reflns_limit_h_min -9
_diffrn_reflns_limit_k_max 17
_diffrn_reflns_limit_k_min -17
_diffrn_reflns_limit_l_max 21
_diffrn_reflns_limit_l_min -21
_diffrn_reflns_number 27853
_diffrn_reflns_theta_full 29.407
_diffrn_reflns_theta_max 30.007
_diffrn_reflns_theta_min 2.121
_diffrn_standards_number 0
_exptl_absorpt_coefficient_mu 4.002
_exptl_absorpt_correction_T_max 0.67
_exptl_absorpt_correction_T_min 0.65
_exptl_absorpt_correction_type multi-scan
_exptl_absorpt_process_details 'DENZO/SCALEPACK (Otwinowski & Minor, 1997)'
_exptl_crystal_colour yellow
_exptl_crystal_density_diffrn 2.034
_exptl_crystal_density_method 'not measured'
_exptl_crystal_description block
_exptl_crystal_F_000 800
_exptl_crystal_size_max 0.25
_exptl_crystal_size_mid 0.22
_exptl_crystal_size_min 0.18
_refine_diff_density_max 1.64
_refine_diff_density_min -1.54
_refine_ls_abs_structure_details 'Flack (1983), 0 Friedel-pairs'
_refine_ls_abs_structure_Flack 0.06(3)
_refine_ls_extinction_method None
_refine_ls_goodness_of_fit_ref 1.0741
_refine_ls_hydrogen_treatment none
_refine_ls_matrix_type full
_refine_ls_number_parameters 380
_refine_ls_number_reflns 7539
_refine_ls_number_restraints 1
_refine_ls_R_factor_all 0.0784
_refine_ls_R_factor_gt 0.0453
_refine_ls_shift/su_max 0.0043899
_refine_ls_shift/su_mean 1.0649201
_refine_ls_structure_factor_coef Fsqd
_refine_ls_weighting_details
;
 Method, part 1, Chebychev polynomial, (Watkin, 1994, Prince, 1982) 
 [weight] = 1.0/[A~0~*T~0~(x)+A~1~*T~1~(x) ... +A~n-1~]*T~n-1~(x)] 
 where A~i~ are the Chebychev coefficients listed below and x= Fcalc/Fmax 
 Method = Robust Weighting (Prince, 1982) 
 W = [weight] * [1-(deltaF/6*sigmaF)^2^]^2^ 
 A~i~ are: 
 13.5 12.3 3.20 
;
_refine_ls_weighting_scheme calc
_refine_ls_wR_factor_all 0.0968
_refine_ls_wR_factor_gt 0.0644
_refine_ls_wR_factor_ref 0.0968
_reflns_limit_h_max 9
_reflns_limit_h_min -10
_reflns_limit_k_max 17
_reflns_limit_k_min -17
_reflns_limit_l_max 21
_reflns_limit_l_min 0
_reflns_number_gt 5373
_reflns_number_total 7545
_reflns_threshold_expression I>2.0\s(I)
_oxford_diffrn_Wilson_B_factor 0.00
_oxford_diffrn_Wilson_scale 0.00
_oxford_refine_ls_r_factor_ref 0.0784
_oxford_refine_ls_scale 0.3819(3)
_oxford_reflns_number_all 7539
_oxford_reflns_threshold_expression_ref I>-3.0\s(I)
_cod_data_source_file om100564v_si_005.cif
_cod_data_source_block 1
_cod_depositor_comments
;
The following automatic conversions were performed:

'_symmetry_cell_setting' value 'Monoclinic' changed to 'monoclinic'
according to
/usr/data/users/saulius/automatic-downloads/retrospective/ACS/lib/dictionaries/cif_core.dic
dictionary named 'cif_core.dic' version 2.4.2 from 2011-04-26.

Automatic conversion script
Id: cif_fix_values 2281 2013-09-26 08:29:07Z andrius 
;
_cod_original_sg_symbol_H-M 'P 1 21 1 '
_cod_original_formula_sum 'C10 H7 B1 Br1 F4 Mn1 O4'
_cod_database_code 4083389

loop_
_symmetry_equiv_pos_as_xyz
x,y,z
-x,y+1/2,-z

loop_
_atom_site_label
_atom_site_type_symbol
_atom_site_fract_x
_atom_site_fract_y
_atom_site_fract_z
_atom_site_U_iso_or_equiv
_atom_site_occupancy
_atom_site_adp_type
Mn1 Mn 0.32495(15) 0.34444(12) 0.39944(7) 0.0200 1.0000 Uani
Mn2 Mn 0.69476(16) 0.99653(12) 0.13147(7) 0.0235 1.0000 Uani
C1 C 0.2108(11) 0.3402(7) 0.5287(5) 0.0289 1.0000 Uani
C2 C 0.2207(11) 0.4468(6) 0.5034(5) 0.0283 1.0000 Uani
C3 C 0.1252(11) 0.4794(6) 0.4248(5) 0.0288 1.0000 Uani
C4 C 0.0394(12) 0.4036(6) 0.3693(5) 0.0283 1.0000 Uani
C5 C 0.0368(10) 0.2944(8) 0.3951(5) 0.0296 1.0000 Uani
C6 C 0.1208(12) 0.2608(6) 0.4755(5) 0.0304 1.0000 Uani
C7 C 0.0762(16) 0.6219(7) 0.3228(7) 0.0514 1.0000 Uani
C8 C 0.4833(13) 0.4485(7) 0.3643(5) 0.0316 1.0000 Uani
C9 C 0.3378(10) 0.2719(5) 0.2960(5) 0.0242 1.0000 Uani
C10 C 0.5259(12) 0.2680(6) 0.4447(5) 0.0318 1.0000 Uani
C21 C 0.8821(12) 0.8636(6) 0.0982(5) 0.0291 1.0000 Uani
C22 C 0.7933(11) 0.9047(6) 0.0204(5) 0.0272 1.0000 Uani
C23 C 0.8129(10) 1.0153(6) -0.0007(5) 0.0269 1.0000 Uani
C24 C 0.9082(13) 1.0844(7) 0.0640(6) 0.0377 1.0000 Uani
C25 C 0.9891(12) 1.0422(8) 0.1409(6) 0.0344 1.0000 Uani
C26 C 0.9769(11) 0.9317(7) 0.1598(5) 0.0298 1.0000 Uani
C27 C 0.6199(14) 1.0026(10) -0.1288(6) 0.0483 1.0000 Uani
C28 C 0.5104(14) 1.0847(8) 0.0872(5) 0.0421 1.0000 Uani
C29 C 0.6853(11) 1.0605(7) 0.2388(5) 0.0302 1.0000 Uani
C30 C 0.5205(13) 0.8957(8) 0.1565(6) 0.0364 1.0000 Uani
O3 O 0.1363(9) 0.5848(5) 0.4076(4) 0.0425 1.0000 Uani
O8 O 0.5802(10) 0.5155(6) 0.3444(4) 0.0555 1.0000 Uani
O9 O 0.3444(8) 0.2286(5) 0.2326(4) 0.0417 1.0000 Uani
O10 O 0.6531(9) 0.2202(6) 0.4717(4) 0.0499 1.0000 Uani
O23 O 0.7403(9) 1.0640(5) -0.0710(3) 0.0366 1.0000 Uani
O28 O 0.3978(11) 1.1411(7) 0.0588(4) 0.0714 1.0000 Uani
O29 O 0.6875(9) 1.1001(5) 0.3044(4) 0.0432 1.0000 Uani
O30 O 0.4144(10) 0.8314(7) 0.1702(4) 0.0621 1.0000 Uani
B1 B 0.1615(15) 0.8708(8) 0.8581(7) 0.0377 1.0000 Uani
B2 B 0.7860(15) 0.4828(7) 0.6222(7) 0.0308 1.0000 Uani
F11 F 0.2762(12) 0.8321(8) 0.8004(5) 0.1190 1.0000 Uani
F12 F 0.1272(12) 0.9749(5) 0.8427(5) 0.0881 1.0000 Uani
F13 F 0.2400(12) 0.8531(7) 0.9390(4) 0.1020 1.0000 Uani
F14 F -0.0022(9) 0.8126(6) 0.8497(5) 0.0942 1.0000 Uani
F21 F 0.6845(13) 0.4998(8) 0.6911(7) 0.1311 1.0000 Uani
F22 F 0.8385(11) 0.3778(4) 0.6297(5) 0.0807 1.0000 Uani
F23 F 0.6886(16) 0.5052(7) 0.5521(7) 0.1694 1.0000 Uani
F24 F 0.9399(9) 0.5480(5) 0.6346(5) 0.0691 1.0000 Uani
Br1 Br 0.33191(15) 0.29676(11) 0.63506(5) 0.0420 1.0000 Uani
Br2 Br 0.86210(16) 0.71540(11) 0.12169(6) 0.0442 1.0000 Uani
H21 H 0.3065 0.4962 0.5350 0.042(6) 1.0000 Uiso
H41 H 0.0000 0.4236 0.3088 0.042(6) 1.0000 Uiso
H51 H -0.0057 0.2410 0.3531 0.042(6) 1.0000 Uiso
H61 H 0.1365 0.1856 0.4879 0.042(6) 1.0000 Uiso
H71 H 0.0873 0.6976 0.3172 0.042(6) 1.0000 Uiso
H72 H -0.0562 0.6029 0.3109 0.042(6) 1.0000 Uiso
H73 H 0.1440 0.5865 0.2791 0.042(6) 1.0000 Uiso
H221 H 0.7080 0.8604 -0.0149 0.042(6) 1.0000 Uiso
H241 H 0.8988 1.1621 0.0561 0.042(6) 1.0000 Uiso
H251 H 1.0329 1.0924 0.1852 0.042(6) 1.0000 Uiso
H261 H 1.0157 0.9048 0.2151 0.042(6) 1.0000 Uiso
H271 H 0.5720 1.0465 -0.1775 0.042(6) 1.0000 Uiso
H272 H 0.6775 0.9405 -0.1507 0.042(6) 1.0000 Uiso
H273 H 0.5084 0.9784 -0.0997 0.042(6) 1.0000 Uiso

loop_
_atom_site_aniso_label
_atom_site_aniso_U_11
_atom_site_aniso_U_22
_atom_site_aniso_U_33
_atom_site_aniso_U_23
_atom_site_aniso_U_13
_atom_site_aniso_U_12
Mn1 0.0204(5) 0.0175(5) 0.0218(5) -0.0026(4) -0.0003(4) 0.0000(5)
Mn2 0.0209(6) 0.0298(6) 0.0196(5) -0.0037(5) -0.0005(4) 0.0026(5)
C1 0.030(4) 0.034(4) 0.023(3) -0.001(3) 0.007(3) 0.000(4)
C2 0.026(4) 0.028(4) 0.030(4) -0.010(3) 0.002(3) -0.002(3)
C3 0.027(4) 0.026(4) 0.034(4) -0.012(3) 0.001(3) 0.005(3)
C4 0.027(4) 0.025(4) 0.031(4) -0.009(3) -0.009(3) 0.005(3)
C5 0.018(4) 0.036(4) 0.035(4) -0.015(4) 0.004(3) -0.001(4)
C6 0.035(5) 0.022(4) 0.035(4) -0.006(3) 0.011(4) -0.008(3)
C7 0.072(8) 0.032(5) 0.049(6) 0.000(4) -0.007(5) 0.024(5)
C8 0.037(5) 0.028(4) 0.029(4) 0.003(3) -0.002(4) 0.009(4)
C9 0.021(4) 0.018(4) 0.033(4) 0.001(3) -0.006(3) 0.005(3)
C10 0.037(5) 0.033(5) 0.026(4) -0.008(3) 0.005(3) 0.006(4)
C21 0.030(4) 0.034(5) 0.023(4) -0.001(3) 0.002(3) 0.006(3)
C22 0.030(4) 0.029(4) 0.023(4) -0.004(3) -0.002(3) -0.003(3)
C23 0.021(4) 0.032(4) 0.029(4) -0.005(3) 0.009(3) -0.001(3)
C24 0.041(5) 0.035(5) 0.038(5) -0.008(4) 0.009(4) -0.007(4)
C25 0.023(4) 0.045(5) 0.035(4) -0.013(4) 0.003(4) -0.010(4)
C26 0.020(4) 0.039(5) 0.030(4) -0.012(3) -0.005(3) 0.005(3)
C27 0.048(6) 0.069(7) 0.026(4) -0.001(5) -0.009(4) -0.006(6)
C28 0.051(6) 0.059(6) 0.017(4) 0.001(4) -0.001(4) 0.007(5)
C29 0.024(4) 0.037(5) 0.029(4) 0.002(3) -0.002(3) 0.013(3)
C30 0.026(5) 0.051(6) 0.031(4) -0.009(4) 0.000(4) -0.002(4)
O3 0.061(4) 0.026(3) 0.038(3) -0.008(3) -0.014(3) 0.015(3)
O8 0.059(5) 0.051(4) 0.057(4) 0.009(3) 0.010(4) -0.032(4)
O9 0.046(4) 0.048(4) 0.031(3) -0.016(3) -0.001(3) 0.016(3)
O10 0.045(4) 0.056(4) 0.048(4) -0.001(4) -0.008(3) 0.029(4)
O23 0.048(4) 0.041(4) 0.020(3) 0.003(2) -0.003(2) -0.006(3)
O28 0.068(5) 0.108(7) 0.036(4) 0.004(4) -0.012(4) 0.051(5)
O29 0.043(4) 0.063(4) 0.023(3) -0.014(3) 0.000(3) 0.019(3)
O30 0.038(4) 0.087(6) 0.062(4) 0.004(4) 0.007(3) -0.026(4)
B1 0.034(5) 0.036(5) 0.042(6) 0.002(4) -0.007(4) 0.004(4)
B2 0.035(5) 0.015(4) 0.043(6) -0.002(4) 0.001(4) 0.003(4)
F11 0.104(6) 0.153(9) 0.104(6) -0.031(6) 0.031(5) 0.050(6)
F12 0.119(6) 0.033(4) 0.108(6) 0.005(3) -0.022(5) 0.004(4)
F13 0.119(7) 0.116(6) 0.064(4) 0.037(4) -0.045(4) -0.034(5)
F14 0.055(4) 0.083(6) 0.139(6) 0.032(5) -0.034(4) -0.028(4)
F21 0.107(7) 0.114(8) 0.182(9) -0.046(7) 0.087(7) -0.011(6)
F22 0.079(5) 0.031(3) 0.131(6) 0.001(4) -0.001(5) 0.000(3)
F23 0.230(11) 0.102(7) 0.155(9) 0.058(6) -0.155(9) -0.070(7)
F24 0.047(4) 0.052(4) 0.105(5) 0.018(4) -0.019(4) -0.020(3)
Br1 0.0588(6) 0.0399(5) 0.0267(4) 0.0056(4) -0.0006(4) -0.0046(5)
Br2 0.0661(7) 0.0297(5) 0.0355(5) -0.0045(4) -0.0067(4) 0.0119(5)

loop_
_atom_type_symbol
_atom_type_scat_dispersion_real
_atom_type_scat_dispersion_imag
_atom_type_scat_Cromer_Mann_a1
_atom_type_scat_Cromer_Mann_b1
_atom_type_scat_Cromer_Mann_a2
_atom_type_scat_Cromer_Mann_b2
_atom_type_scat_Cromer_Mann_a3
_atom_type_scat_Cromer_Mann_b3
_atom_type_scat_Cromer_Mann_a4
_atom_type_scat_Cromer_Mann_b4
_atom_type_scat_Cromer_Mann_c
_atom_type_scat_source
C 0.0033 0.0016 2.3100 20.8439 1.0200 10.2075 1.5886 0.5687 0.8650 51.6512 0.2156 'International Tables Vol C 4.2.6.8 and 6.1.1.4'
H 0.0000 0.0000 0.4930 10.5109 0.3229 26.1257 0.1402 3.1424 0.0408 57.7998 0.0030 'International Tables Vol C 4.2.6.8 and 6.1.1.4'
B 0.0013 0.0007 2.0545 23.2185 1.3326 1.0210 1.0979 60.3498 0.7068 0.1403 -0.1932 'International Tables Vol C 4.2.6.8 and 6.1.1.4'
Br -0.2901 2.4595 17.1789 2.1723 5.2358 16.5796 5.6377 0.2609 3.9851 41.4328 2.9557 'International Tables Vol C 4.2.6.8 and 6.1.1.4'
F 0.0171 0.0103 3.5392 10.2825 2.6412 4.2944 1.5170 0.2615 1.0243 26.1476 0.2776 'International Tables Vol C 4.2.6.8 and 6.1.1.4'
Mn 0.3368 0.7283 11.2819 5.3409 7.3573 0.3432 3.0193 17.8674 2.2441 83.7543 1.0896 'International Tables Vol C 4.2.6.8 and 6.1.1.4'
O 0.0106 0.0060 3.0485 13.2771 2.2868 5.7011 1.5463 0.3239 0.8670 32.9089 0.2508 'International Tables Vol C 4.2.6.8 and 6.1.1.4'

loop_
_geom_angle_atom_site_label_1
_geom_angle_atom_site_label_2
_geom_angle_atom_site_label_3
_geom_angle
_geom_angle_publ_flag
C1 Mn1 C2 36.4(3) yes
C1 Mn1 C3 65.4(3) yes
C2 Mn1 C3 36.9(3) yes
C1 Mn1 C4 78.7(3) yes
C2 Mn1 C4 66.9(3) yes
C3 Mn1 C4 36.3(3) yes
C1 Mn1 C5 67.1(3) yes
C2 Mn1 C5 79.6(3) yes
C3 Mn1 C5 66.4(3) yes
C4 Mn1 C5 37.8(3) yes
C1 Mn1 C6 37.4(3) yes
C2 Mn1 C6 67.3(3) yes
C3 Mn1 C6 78.7(3) yes
C4 Mn1 C6 68.0(3) yes
C5 Mn1 C6 37.7(3) yes
C1 Mn1 C8 124.0(4) yes
C2 Mn1 C8 93.2(4) yes
C3 Mn1 C8 86.7(4) yes
C4 Mn1 C8 106.9(4) yes
C5 Mn1 C8 144.0(4) yes
C1 Mn1 C9 144.7(3) yes
C2 Mn1 C9 161.3(3) yes
C3 Mn1 C9 125.5(3) yes
C4 Mn1 C9 94.4(3) yes
C5 Mn1 C9 86.2(3) yes
C1 Mn1 C10 88.4(3) yes
C2 Mn1 C10 108.4(3) yes
C3 Mn1 C10 144.5(3) yes
C4 Mn1 C10 163.0(4) yes
C5 Mn1 C10 126.5(4) yes
C6 Mn1 C8 160.5(3) yes
C6 Mn1 C9 107.8(3) yes
C8 Mn1 C9 91.2(4) yes
C6 Mn1 C10 95.0(4) yes
C8 Mn1 C10 89.4(4) yes
C9 Mn1 C10 89.8(3) yes
C21 Mn2 C22 37.4(3) yes
C21 Mn2 C23 66.4(3) yes
C22 Mn2 C23 36.9(3) yes
C21 Mn2 C24 78.8(3) yes
C22 Mn2 C24 67.7(3) yes
C23 Mn2 C24 37.9(3) yes
C21 Mn2 C25 66.9(3) yes
C22 Mn2 C25 80.2(3) yes
C23 Mn2 C25 67.6(3) yes
C24 Mn2 C25 37.0(3) yes
C21 Mn2 C26 37.4(3) yes
C22 Mn2 C26 68.3(3) yes
C23 Mn2 C26 79.9(3) yes
C24 Mn2 C26 67.3(3) yes
C25 Mn2 C26 37.4(3) yes
C21 Mn2 C28 143.3(3) yes
C22 Mn2 C28 106.2(3) yes
C23 Mn2 C28 84.5(4) yes
C24 Mn2 C28 92.1(4) yes
C25 Mn2 C28 123.2(4) yes
C21 Mn2 C29 126.0(3) yes
C22 Mn2 C29 162.0(3) yes
C23 Mn2 C29 143.3(3) yes
C24 Mn2 C29 106.2(4) yes
C25 Mn2 C29 85.3(4) yes
C21 Mn2 C30 88.5(4) yes
C22 Mn2 C30 94.0(4) yes
C23 Mn2 C30 124.1(3) yes
C24 Mn2 C30 161.4(4) yes
C25 Mn2 C30 146.7(4) yes
C26 Mn2 C28 159.3(4) yes
C26 Mn2 C29 93.7(3) yes
C28 Mn2 C29 90.7(4) yes
C26 Mn2 C30 110.0(4) yes
C28 Mn2 C30 89.9(5) yes
C29 Mn2 C30 92.2(4) yes
Mn1 C1 C2 72.1(4) yes
Mn1 C1 C6 70.9(5) yes
C2 C1 C6 122.2(7) yes
Mn1 C1 Br1 128.1(4) yes
C2 C1 Br1 119.3(6) yes
C6 C1 Br1 118.4(6) yes
Mn1 C2 C1 71.4(4) yes
Mn1 C2 C3 73.1(4) yes
C1 C2 C3 119.0(7) yes
Mn1 C2 H21 119.3 no
C1 C2 H21 120.1 no
C3 C2 H21 120.4 no
Mn1 C3 C2 70.0(4) yes
Mn1 C3 C4 69.7(4) yes
C2 C3 C4 120.6(7) yes
Mn1 C3 O3 130.1(6) yes
C2 C3 O3 114.7(7) yes
C4 C3 O3 124.6(7) yes
Mn1 C4 C3 74.0(5) yes
Mn1 C4 C5 69.5(5) yes
C3 C4 C5 119.2(7) yes
Mn1 C4 H41 119.3 no
C3 C4 H41 120.1 no
C5 C4 H41 119.9 no
Mn1 C5 C4 72.7(5) yes
Mn1 C5 C6 72.6(5) yes
C4 C5 C6 121.3(7) yes
Mn1 C5 H51 118.7 no
C4 C5 H51 118.5 no
C6 C5 H51 119.4 no
Mn1 C6 C1 71.6(5) yes
Mn1 C6 C5 69.7(5) yes
C1 C6 C5 117.4(7) yes
Mn1 C6 H61 119.5 no
C1 C6 H61 121.3 no
C5 C6 H61 120.2 no
O3 C7 H71 112.4 no
O3 C7 H72 109.0 no
H71 C7 H72 107.8 no
O3 C7 H73 111.0 no
H71 C7 H73 109.8 no
H72 C7 H73 106.6 no
Mn1 C8 O8 177.8(8) yes
Mn1 C9 O9 179.3(7) yes
Mn1 C10 O10 178.8(7) yes
Mn2 C21 C22 71.4(5) yes
Mn2 C21 C26 70.9(4) yes
C22 C21 C26 121.8(7) yes
Mn2 C21 Br2 129.0(4) yes
C22 C21 Br2 118.6(6) yes
C26 C21 Br2 119.5(6) yes
Mn2 C22 C21 71.2(4) yes
Mn2 C22 C23 73.9(4) yes
C21 C22 C23 119.8(7) yes
Mn2 C22 H221 120.5 no
C21 C22 H221 120.5 no
C23 C22 H221 119.3 no
Mn2 C23 C22 69.3(4) yes
Mn2 C23 C24 68.3(5) yes
C22 C23 C24 117.5(7) yes
Mn2 C23 O23 129.4(5) yes
C22 C23 O23 126.2(7) yes
C24 C23 O23 116.1(7) yes
Mn2 C24 C23 73.8(5) yes
Mn2 C24 C25 71.0(5) yes
C23 C24 C25 121.2(8) yes
Mn2 C24 H241 120.3 no
C23 C24 H241 118.1 no
C25 C24 H241 120.1 no
Mn2 C25 C24 72.0(5) yes
Mn2 C25 C26 71.8(5) yes
C24 C25 C26 121.1(8) yes
Mn2 C25 H251 119.1 no
C24 C25 H251 117.6 no
C26 C25 H251 120.4 no
Mn2 C26 C21 71.7(5) yes
Mn2 C26 C25 70.7(5) yes
C21 C26 C25 118.4(7) yes
Mn2 C26 H261 121.7 no
C21 C26 H261 120.1 no
C25 C26 H261 120.9 no
O23 C27 H271 110.9 no
O23 C27 H272 113.4 no
H271 C27 H272 108.7 no
O23 C27 H273 110.8 no
H271 C27 H273 105.3 no
H272 C27 H273 107.4 no
Mn2 C28 O28 178.6(10) yes
Mn2 C29 O29 177.1(8) yes
Mn2 C30 O30 178.0(9) yes
C7 O3 C3 118.6(6) yes
C27 O23 C23 117.6(7) yes
F11 B1 F12 110.1(10) yes
F11 B1 F13 108.5(9) yes
F12 B1 F13 112.4(9) yes
F11 B1 F14 107.9(9) yes
F12 B1 F14 110.1(9) yes
F13 B1 F14 107.7(9) yes
F21 B2 F22 104.1(9) yes
F21 B2 F23 109.9(11) yes
F22 B2 F23 114.5(9) yes
F21 B2 F24 105.6(8) yes
F22 B2 F24 109.6(8) yes
F23 B2 F24 112.4(9) yes

loop_
_geom_bond_atom_site_label_1
_geom_bond_atom_site_label_2
_geom_bond_distance
_geom_bond_publ_flag
Mn1 C1 2.192(7) yes
Mn1 C2 2.201(8) yes
Mn1 C3 2.241(7) yes
Mn1 C4 2.187(8) yes
Mn1 C5 2.145(8) yes
Mn1 C6 2.183(8) yes
Mn1 C8 1.814(9) yes
Mn1 C9 1.830(7) yes
Mn1 C10 1.817(8) yes
Mn2 C21 2.196(8) yes
Mn2 C22 2.198(8) yes
Mn2 C23 2.258(7) yes
Mn2 C24 2.184(9) yes
Mn2 C25 2.171(9) yes
Mn2 C26 2.185(8) yes
Mn2 C28 1.806(10) yes
Mn2 C29 1.831(8) yes
Mn2 C30 1.816(10) yes
C1 C2 1.373(11) yes
C1 C6 1.403(10) yes
C1 Br1 1.877(7) yes
C2 C3 1.406(10) yes
C2 H21 0.972 no
C3 C4 1.380(10) yes
C3 O3 1.329(9) yes
C4 C5 1.404(12) yes
C4 H41 0.985 no
C5 C6 1.400(11) yes
C5 H51 0.957 no
C6 H61 0.952 no
C7 O3 1.420(11) yes
C7 H71 0.941 no
C7 H72 0.979 no
C7 H73 0.955 no
C8 O8 1.132(10) yes
C9 O9 1.113(8) yes
C10 O10 1.138(9) yes
C21 C22 1.410(10) yes
C21 C26 1.406(10) yes
C21 Br2 1.869(8) yes
C22 C23 1.410(11) yes
C22 H221 0.959 no
C23 C24 1.446(11) yes
C23 O23 1.312(9) yes
C24 C25 1.383(13) yes
C24 H241 0.968 no
C25 C26 1.397(12) yes
C25 H251 0.957 no
C26 H261 0.936 no
C27 O23 1.414(11) yes
C27 H271 0.968 no
C27 H272 0.941 no
C27 H273 0.983 no
C28 O28 1.129(11) yes
C29 O29 1.118(9) yes
C30 O30 1.126(11) yes
B1 F11 1.331(13) yes
B1 F12 1.325(11) yes
B1 F13 1.347(11) yes
B1 F14 1.371(12) yes
B2 F21 1.337(12) yes
B2 F22 1.350(10) yes
B2 F23 1.273(12) yes
B2 F24 1.365(11) yes
